data_2016625
loop_
_publ_author_name
'Loro\~no-Gonzalez, D. J.'

_publ_section_title
;
 Polymeric [dihydrobis(pyrazol-1-yl)borato]potassium(I) and three
 dihydrobis(pyrazol-1-yl)borate--magnesium(I) compounds obtained by
 disproportionation of the Grignard reagent
;
_journal_coeditor_code AV3139
_journal_issue 6
_journal_name_full 'Acta Crystallographica Section C'
_journal_page_first m228
_journal_page_last m232
_journal_paper_doi 10.1107/S0108270108012481
_journal_volume 64
_journal_year 2008
_chemical_formula_iupac '[Mg (C6 H8 B1 N4)2 (C4 H8 O)]'
_chemical_formula_moiety 'C16 H24 B2 Mg N8 O'
_chemical_formula_sum 'C16 H24 B2 Mg N8 O'
_chemical_formula_weight 390.36
_chemical_name_common '[(k2-N2-Bp)Mg(THF)]'
_chemical_name_systematic
;bis[dihydridobis(pyrazol-1-yl)borato-\k^2^<i>N</i>,<i>N</i>'](tetrahydrofuran-
\kO)magnesium(II)
;
_space_group_IT_number 2
_symmetry_cell_setting triclinic
_symmetry_space_group_name_Hall '-P 1'
_symmetry_space_group_name_H-M 'P -1'
_atom_sites_solution_hydrogens geom
_atom_sites_solution_primary direct
_atom_sites_solution_secondary difmap
_cell_angle_alpha 99.137(5)
_cell_angle_beta 97.410(4)
_cell_angle_gamma 107.909(3)
_cell_formula_units_Z 4
_cell_length_a 9.951(3)
_cell_length_b 10.741(2)
_cell_length_c 20.996(3)
_cell_measurement_reflns_used 5780
_cell_measurement_temperature 150(2)
_cell_measurement_theta_max 27.5
_cell_measurement_theta_min 2.5
_cell_volume 2070.2(8)
_computing_cell_refinement 'SAINT (Bruker, 2002)'
_computing_data_collection 'SMART (Bruker, 2001)'
_computing_data_reduction 'SAINT (Bruker, 2002)'
_computing_molecular_graphics 'SHELXTL (Version 5.03; Sheldrick, 2008)'
_computing_publication_material 'SHELXL97 (Sheldrick, 2008)'
_computing_structure_refinement 'SHELXL97 (Sheldrick, 2008)'
_computing_structure_solution 'SHELXS97 (Sheldrick, 2008)'
_diffrn_ambient_temperature 150(2)
_diffrn_measured_fraction_theta_full 0.986
_diffrn_measured_fraction_theta_max 0.986
_diffrn_measurement_device_type 'Bruker SMART APEX CCD area-detector diffractometer'
_diffrn_measurement_method '\f and \w'
_diffrn_radiation_monochromator graphite
_diffrn_radiation_source 'normal-focus sealed tube'
_diffrn_radiation_type MoK\a
_diffrn_radiation_wavelength 0.71073
_diffrn_reflns_av_R_equivalents 0.0314
_diffrn_reflns_av_sigmaI/netI 0.0575
_diffrn_reflns_limit_h_max 12
_diffrn_reflns_limit_h_min -12
_diffrn_reflns_limit_k_max 13
_diffrn_reflns_limit_k_min -13
_diffrn_reflns_limit_l_max 25
_diffrn_reflns_limit_l_min -26
_diffrn_reflns_number 17263
_diffrn_reflns_theta_full 26.39
_diffrn_reflns_theta_max 26.39
_diffrn_reflns_theta_min 1.00
_diffrn_standards_decay_% 0
_diffrn_standards_interval_time 0
_diffrn_standards_number 0
_exptl_absorpt_coefficient_mu 0.109
_exptl_absorpt_correction_T_max 0.997
_exptl_absorpt_correction_T_min 0.982
_exptl_absorpt_correction_type multi-scan
_exptl_absorpt_process_details '(SADABS; Sheldrick, 1996)'
_exptl_crystal_colour Colourless
_exptl_crystal_density_diffrn 1.253
_exptl_crystal_density_method 'not measured'
_exptl_crystal_description Plate
_exptl_crystal_F_000 824
_exptl_crystal_size_max 0.42
_exptl_crystal_size_mid 0.26
_exptl_crystal_size_min 0.12
_refine_diff_density_max 0.248
_refine_diff_density_min -0.205
_refine_ls_extinction_method none
_refine_ls_goodness_of_fit_ref 0.998
_refine_ls_hydrogen_treatment constr
_refine_ls_matrix_type full
_refine_ls_number_parameters 537
_refine_ls_number_reflns 8386
_refine_ls_number_restraints 0
_refine_ls_restrained_S_all 0.998
_refine_ls_R_factor_all 0.0841
_refine_ls_R_factor_gt 0.0489
_refine_ls_shift/su_max 0.000
_refine_ls_shift/su_mean 0.000
_refine_ls_structure_factor_coef Fsqd
_refine_ls_weighting_details 'calc w=1/[\s^2^(Fo^2^)+(0.0515P)^2^] where P=(Fo^2^+2Fc^2^)/3'
_refine_ls_weighting_scheme calc
_refine_ls_wR_factor_gt 0.1032
_refine_ls_wR_factor_ref 0.1152
_reflns_number_gt 5502
_reflns_number_total 8386
_reflns_threshold_expression I>2s(I)
_cod_data_source_file av3139.cif
_cod_data_source_block III
_cod_database_code 2016625
_cod_database_fobs_code 2016625

loop_
_symmetry_equiv_pos_as_xyz
'x, y, z'
'-x, -y, -z'

loop_
_atom_site_type_symbol
_atom_site_label
_atom_site_fract_x
_atom_site_fract_y
_atom_site_fract_z
_atom_site_U_iso_or_equiv
_atom_site_adp_type
_atom_site_calc_flag
_atom_site_refinement_flags
_atom_site_occupancy
Mg Mg1 0.74052(7) 0.65043(7) 0.35931(3) 0.0329(2) Uani d . 1
O O1 0.71567(15) 0.62904(14) 0.25978(7) 0.0394(5) Uani d . 1
N N1 0.61381(19) 0.76865(18) 0.38742(8) 0.0380(6) Uani d . 1
N N2 0.65006(19) 0.90132(18) 0.38551(9) 0.0404(6) Uani d . 1
N N3 0.92576(19) 0.82932(17) 0.38829(9) 0.0385(6) Uani d . 1
N N4 0.9151(2) 0.95317(17) 0.38732(9) 0.0401(6) Uani d . 1
N N5 0.56005(19) 0.47474(18) 0.35870(9) 0.0387(6) Uani d . 1
N N6 0.57788(19) 0.41402(18) 0.40983(9) 0.0402(6) Uani d . 1
N N7 0.87463(18) 0.53422(17) 0.37699(9) 0.0371(6) Uani d . 1
N N8 0.84278(18) 0.45861(17) 0.42249(8) 0.0367(6) Uani d . 1
B B1 0.7760(3) 0.9687(3) 0.35276(14) 0.0443(10) Uani d . 1
H H111 0.7532 0.9218 0.3000 0.053 Uiso calc . 1
H H112 0.7900 1.0768 0.3576 0.053 Uiso calc . 1
B B2 0.7216(3) 0.4713(3) 0.45998(14) 0.0485(10) Uani d . 1
H H121 0.7421 0.5780 0.4820 0.058 Uiso calc . 1
H H122 0.7174 0.4146 0.4998 0.058 Uiso calc . 1
C C1 0.4997(2) 0.7411(3) 0.41701(11) 0.0463(8) Uani d . 1
H H1 0.4525 0.6575 0.4251 0.056 Uiso calc R 1
C C2 0.4618(3) 0.8530(3) 0.43380(12) 0.0573(10) Uani d . 1
H H2 0.3870 0.8603 0.4548 0.069 Uiso calc R 1
C C3 0.5591(3) 0.9514(3) 0.41269(11) 0.0504(9) Uani d . 1
H H3 0.5611 1.0395 0.4167 0.061 Uiso calc R 1
C C4 1.0590(2) 0.8517(2) 0.41978(12) 0.0462(8) Uani d . 1
H H4 1.0961 0.7848 0.4275 0.055 Uiso calc R 1
C C5 1.1347(3) 0.9869(2) 0.43938(13) 0.0536(9) Uani d . 1
H H5 1.2289 1.0280 0.4621 0.064 Uiso calc R 1
C C6 1.0400(3) 1.0469(2) 0.41787(12) 0.0495(8) Uani d . 1
H H6 1.0593 1.1388 0.4236 0.059 Uiso calc R 1
C C7 0.4289(2) 0.4029(2) 0.32357(12) 0.0446(8) Uani d . 1
H H7 0.3880 0.4212 0.2853 0.053 Uiso calc R 1
C C8 0.3626(2) 0.2983(2) 0.35153(12) 0.0491(8) Uani d . 1
H H8 0.2714 0.2347 0.3367 0.059 Uiso calc R 1
C C9 0.4600(2) 0.3085(2) 0.40570(12) 0.0479(9) Uani d . 1
H H9 0.4468 0.2514 0.4351 0.058 Uiso calc R 1
C C10 0.9823(2) 0.5057(2) 0.35368(12) 0.0445(8) Uani d . 1
H H10 1.0262 0.5436 0.3216 0.053 Uiso calc R 1
C C11 1.0204(3) 0.4125(2) 0.38331(12) 0.0505(9) Uani d . 1
H H11 1.0918 0.3761 0.3756 0.061 Uiso calc R 1
C C12 0.9294(3) 0.3861(2) 0.42646(12) 0.0471(8) Uani d . 1
H H12 0.9280 0.3267 0.4543 0.056 Uiso calc R 1
C C13 0.8338(3) 0.6598(3) 0.22530(12) 0.0644(10) Uani d . 1
H H13A 0.8777 0.5905 0.2235 0.077 Uiso calc R 1
H H13B 0.9063 0.7445 0.2476 0.077 Uiso calc R 1
C C14 0.7750(4) 0.6673(4) 0.15853(15) 0.0940(15) Uani d . 1
H H14A 0.8394 0.7415 0.1445 0.113 Uiso calc R 1
H H14B 0.7612 0.5851 0.1275 0.113 Uiso calc R 1
C C15 0.6381(5) 0.6871(4) 0.16272(16) 0.0694(8) Uani d . 1
H H15A 0.5700 0.6450 0.1217 0.131 Uiso calc R 1
H H15B 0.6504 0.7817 0.1724 0.131 Uiso calc R 1
C C16 0.5870(3) 0.6234(3) 0.21702(12) 0.0629(10) Uani d . 1
H H16A 0.5342 0.6719 0.2404 0.075 Uiso calc R 1
H H16B 0.5249 0.5314 0.2001 0.075 Uiso calc R 1
Mg Mg2 0.30052(7) 0.94379(7) 0.13000(3) 0.03199(18) Uani d . 1
O O2 0.50324(15) 1.06065(14) 0.17408(7) 0.0387(4) Uani d . 1
N N9 0.24418(17) 1.02465(17) 0.04886(8) 0.0338(4) Uani d . 1
N N10 0.22177(18) 1.14510(17) 0.05584(9) 0.0358(4) Uani d . 1
N N11 0.18564(18) 1.04967(17) 0.18365(8) 0.0347(4) Uani d . 1
N N12 0.17176(18) 1.16618(17) 0.17030(9) 0.0371(4) Uani d . 1
N N13 0.35332(18) 0.79829(17) 0.06321(8) 0.0355(4) Uani d . 1
N N14 0.2555(2) 0.67255(18) 0.05076(9) 0.0417(5) Uani d . 1
N N15 0.2613(2) 0.80215(17) 0.19274(8) 0.0392(4) Uani d . 1
N N16 0.18466(19) 0.67506(17) 0.16040(9) 0.0394(4) Uani d . 1
B B3 0.2609(3) 1.2407(3) 0.12382(14) 0.0416(6) Uani d . 1
H H131 0.2353 1.3330 0.1195 0.050 Uiso calc . 1
H H132 0.3776 1.2697 0.1438 0.050 Uiso calc . 1
B B4 0.1259(3) 0.6489(3) 0.08607(15) 0.0529(8) Uani d . 1
H H141 0.0666 0.7180 0.0760 0.064 Uiso calc . 1
H H142 0.0515 0.5446 0.0685 0.064 Uiso calc . 1
C C17 0.1937(2) 0.9652(2) -0.01456(10) 0.0392(5) Uani d . 1
H H17 0.1937 0.8806 -0.0331 0.047 Uiso calc R 1
C C18 0.1417(2) 1.0454(2) -0.04878(11) 0.0446(6) Uani d . 1
H H18 0.1028 1.0275 -0.0933 0.054 Uiso calc R 1
C C19 0.1604(2) 1.1577(2) -0.00225(11) 0.0434(6) Uani d . 1
H H19 0.1345 1.2309 -0.0099 0.052 Uiso calc R 1
C C20 0.0950(2) 1.0121(2) 0.22433(10) 0.0397(5) Uani d . 1
H H20 0.0825 0.9357 0.2416 0.048 Uiso calc R 1
C C21 0.0227(2) 1.1007(2) 0.23731(12) 0.0477(6) Uani d . 1
H H21 -0.0459 1.0965 0.2639 0.057 Uiso calc R 1
C C22 0.0743(2) 1.1963(2) 0.20234(12) 0.0454(6) Uani d . 1
H H22 0.0460 1.2708 0.2010 0.054 Uiso calc R 1
C C23 0.4538(2) 0.7905(2) 0.02772(11) 0.0413(5) Uani d . 1
H H23 0.5343 0.8622 0.0269 0.050 Uiso calc R 1
C C24 0.4222(3) 0.6621(2) -0.00748(12) 0.0504(6) Uani d . 1
H H24 0.4745 0.6309 -0.0359 0.061 Uiso calc R 1
C C25 0.2968(3) 0.5907(2) 0.00871(12) 0.0552(7) Uani d . 1
H H25 0.2478 0.4997 -0.0070 0.066 Uiso calc R 1
C C26 0.3026(3) 0.7955(3) 0.25470(11) 0.0468(6) Uani d . 1
H H26 0.3574 0.8687 0.2878 0.061 Uiso calc R 1
C C27 0.2532(3) 0.6657(3) 0.26312(13) 0.0518(7) Uani d . 1
H H27 0.2667 0.6346 0.3015 0.062 Uiso calc R 1
C C28 0.1800(3) 0.5931(3) 0.20231(14) 0.0528(7) Uani d . 1
H H28 0.1341 0.5009 0.1917 0.063 Uiso calc R 1
C C29 0.5495(3) 1.1229(3) 0.24300(11) 0.0568(7) Uani d . 1
H H29A 0.5702 1.0603 0.2680 0.068 Uiso calc R 1
H H29B 0.4749 1.1517 0.2595 0.068 Uiso calc R 1
C C30 0.6819(3) 1.2404(3) 0.24905(15) 0.0723(9) Uani d . 1
H H30A 0.6713 1.3211 0.2727 0.087 Uiso calc R 1
H H30B 0.7649 1.2263 0.2723 0.087 Uiso calc R 1
C C31 0.6986(3) 1.2519(3) 0.18144(16) 0.0779(9) Uani d . 1
H H31A 0.6593 1.3177 0.1678 0.093 Uiso calc R 1
H H31B 0.7992 1.2777 0.1778 0.093 Uiso calc R 1
C C32 0.6176(3) 1.1171(3) 0.14106(13) 0.0619(8) Uani d . 1
H H32A 0.5793 1.1228 0.0972 0.074 Uiso calc R 1
H H32B 0.6793 1.0627 0.1378 0.074 Uiso calc R 1

loop_
_atom_site_aniso_label
_atom_site_aniso_U_11
_atom_site_aniso_U_22
_atom_site_aniso_U_33
_atom_site_aniso_U_12
_atom_site_aniso_U_13
_atom_site_aniso_U_23
Mg1 0.0325(4) 0.0316(4) 0.0349(4) 0.0115(3) 0.0066(3) 0.0062(3)
O1 0.0373(9) 0.0460(9) 0.0353(8) 0.0136(7) 0.0079(7) 0.0099(7)
N1 0.0396(11) 0.0400(11) 0.0355(10) 0.0169(9) 0.0076(8) 0.0039(8)
N2 0.0457(11) 0.0402(11) 0.0369(10) 0.0230(10) 0.0006(9) 0.0012(9)
N3 0.0385(11) 0.0328(10) 0.0438(11) 0.0134(9) 0.0037(9) 0.0073(9)
N4 0.0454(11) 0.0301(10) 0.0437(11) 0.0120(9) 0.0071(9) 0.0068(9)
N5 0.0335(10) 0.0392(11) 0.0422(11) 0.0117(9) 0.0059(9) 0.0071(9)
N6 0.0350(10) 0.0454(12) 0.0385(11) 0.0089(9) 0.0104(9) 0.0107(9)
N7 0.0314(10) 0.0352(10) 0.0466(11) 0.0112(8) 0.0099(9) 0.0118(9)
N8 0.0342(10) 0.0351(10) 0.0376(10) 0.0087(9) 0.0010(8) 0.0091(8)
B1 0.0553(18) 0.0337(15) 0.0453(17) 0.0187(14) 0.0027(14) 0.0102(13)
B2 0.0424(16) 0.061(2) 0.0362(15) 0.0103(15) 0.0055(13) 0.0093(15)
C1 0.0399(13) 0.0599(16) 0.0383(13) 0.0172(12) 0.0118(11) 0.0035(12)
C2 0.0504(16) 0.081(2) 0.0457(15) 0.0369(16) 0.0108(12) -0.0034(14)
C3 0.0579(16) 0.0561(16) 0.0420(14) 0.0380(15) -0.0016(12) -0.0053(12)
C4 0.0368(13) 0.0423(14) 0.0573(16) 0.0136(11) 0.0005(11) 0.0106(12)
C5 0.0363(14) 0.0465(16) 0.0650(17) 0.0022(12) -0.0010(12) 0.0068(13)
C6 0.0514(15) 0.0312(13) 0.0568(16) 0.0046(12) 0.0068(13) 0.0050(11)
C7 0.0342(13) 0.0493(15) 0.0463(14) 0.0143(12) 0.0003(11) 0.0044(12)
C8 0.0309(13) 0.0445(15) 0.0614(16) 0.0026(11) 0.0102(12) 0.0004(13)
C9 0.0428(14) 0.0443(15) 0.0542(16) 0.0053(12) 0.0185(12) 0.0144(12)
C10 0.0350(13) 0.0459(14) 0.0543(15) 0.0140(11) 0.0125(11) 0.0112(12)
C11 0.0430(14) 0.0489(15) 0.0622(17) 0.0258(13) 0.0033(13) 0.0032(13)
C12 0.0485(15) 0.0384(14) 0.0529(15) 0.0169(12) -0.0049(12) 0.0128(12)
C13 0.0542(17) 0.085(2) 0.0513(16) 0.0122(15) 0.0240(14) 0.0181(15)
C14 0.099(3) 0.121(3) 0.0520(19) 0.014(2) 0.0218(19) 0.0293(19)
C15 0.123(4) 0.123(4) 0.0519(12) 0.059(3) 0.0148(12) 0.0351(12)
C16 0.0526(16) 0.092(2) 0.0431(15) 0.0314(16) -0.0045(13) 0.0086(15)
Mg2 0.0341(4) 0.0295(4) 0.0309(4) 0.0091(3) 0.0042(3) 0.0066(3)
O2 0.0354(8) 0.0402(9) 0.0338(8) 0.0069(7) 0.0052(7) 0.0009(7)
N9 0.0339(10) 0.0350(10) 0.0333(10) 0.0107(8) 0.0078(8) 0.0092(8)
N10 0.0336(10) 0.0340(10) 0.0418(11) 0.0102(8) 0.0074(8) 0.0154(8)
N11 0.0357(10) 0.0327(10) 0.0346(10) 0.0100(8) 0.0070(8) 0.0067(8)
N12 0.0388(11) 0.0302(10) 0.0424(11) 0.0130(9) 0.0071(9) 0.0057(8)
N13 0.0370(10) 0.0332(10) 0.0351(10) 0.0106(9) 0.0058(8) 0.0069(8)
N14 0.0449(11) 0.0346(11) 0.0367(11) 0.0057(9) 0.0072(9) -0.0015(9)
N15 0.0495(12) 0.0309(10) 0.0362(11) 0.0122(9) 0.0073(9) 0.0073(8)
N16 0.0419(11) 0.0326(11) 0.0452(11) 0.0101(9) 0.0164(9) 0.0108(9)
B3 0.0426(16) 0.0327(15) 0.0505(17) 0.0130(13) 0.0089(13) 0.0104(13)
B4 0.0458(17) 0.0516(19) 0.0467(17) 0.0015(15) 0.0073(14) 0.0001(15)
C17 0.0340(12) 0.0460(14) 0.0325(12) 0.0072(11) 0.0058(10) 0.0070(10)
C18 0.0345(13) 0.0606(16) 0.0356(13) 0.0086(12) 0.0032(10) 0.0190(12)
C19 0.0340(12) 0.0518(15) 0.0514(15) 0.0143(11) 0.0095(11) 0.0292(13)
C20 0.0378(13) 0.0415(13) 0.0361(12) 0.0075(11) 0.0071(10) 0.0093(10)
C21 0.0402(14) 0.0561(16) 0.0480(14) 0.0156(12) 0.0176(11) 0.0080(12)
C22 0.0438(14) 0.0407(14) 0.0549(15) 0.0208(12) 0.0113(12) 0.0042(12)
C23 0.0403(13) 0.0431(14) 0.0406(13) 0.0122(11) 0.0101(11) 0.0108(11)
C24 0.0582(16) 0.0535(16) 0.0430(14) 0.0240(14) 0.0169(12) 0.0033(12)
C25 0.0721(19) 0.0356(14) 0.0476(15) 0.0091(13) 0.0147(14) -0.0057(12)
C26 0.0459(14) 0.0556(16) 0.0382(13) 0.0138(12) 0.0068(11) 0.0156(12)
C27 0.0463(15) 0.0694(18) 0.0546(16) 0.0251(14) 0.0188(13) 0.0366(14)
C28 0.0548(16) 0.0414(14) 0.0750(19) 0.0234(13) 0.0186(15) 0.0272(14)
C29 0.0510(16) 0.0688(18) 0.0356(13) 0.0104(14) -0.0015(12) -0.0042(13)
C30 0.0594(18) 0.0569(18) 0.074(2) 0.0028(15) -0.0020(16) -0.0156(16)
C31 0.0484(17) 0.064(2) 0.104(3) -0.0037(15) 0.0067(17) 0.0196(18)
C32 0.0468(15) 0.074(2) 0.0520(16) 0.0031(14) 0.0155(13) 0.0067(14)

loop_
_atom_type_symbol
_atom_type_description
_atom_type_scat_dispersion_real
_atom_type_scat_dispersion_imag
_atom_type_scat_source
C C 0.0033 0.0016 'International Tables Vol C Tables 4.2.6.8 and 6.1.1.4'
H H 0.0000 0.0000 'International Tables Vol C Tables 4.2.6.8 and 6.1.1.4'
B B 0.0013 0.0007 'International Tables Vol C Tables 4.2.6.8 and 6.1.1.4'
N N 0.0061 0.0033 'International Tables Vol C Tables 4.2.6.8 and 6.1.1.4'
O O 0.0106 0.0060 'International Tables Vol C Tables 4.2.6.8 and 6.1.1.4'
Mg Mg 0.0486 0.0363 'International Tables Vol C Tables 4.2.6.8 and 6.1.1.4'

loop_
_geom_angle_atom_site_label_1
_geom_angle_atom_site_label_2
_geom_angle_atom_site_label_3
_geom_angle
_geom_angle_publ_flag
O1 Mg1 N1 104.53(7) no
O1 Mg1 N3 99.40(7) no
O1 Mg1 N5 96.20(7) no
O1 Mg1 N7 101.29(7) no
N1 Mg1 N3 88.04(8) yes
N1 Mg1 N5 88.20(8) no
N1 Mg1 N7 154.11(7) no
N3 Mg1 N5 164.39(8) no
N3 Mg1 N7 89.74(8) no
N5 Mg1 N7 87.06(8) yes
N9 Mg2 N11 87.56(7) yes
N11 Mg2 N15 88.92(7) no
N11 Mg2 B4 110.85(8) no
N13 Mg2 N15 87.39(7) yes
N13 Mg2 B4 54.35(8) no
N15 Mg2 B4 54.48(8) no
O2 Mg2 N9 106.50(7) no
O2 Mg2 N11 98.60(7) no
O2 Mg2 N13 98.16(7) no
O2 Mg2 N15 99.52(7) no
O2 Mg2 B4 138.67(8) no
N9 Mg2 N13 88.60(7) no
N9 Mg2 N15 153.98(8) no
N9 Mg2 B4 103.19(8) no
N11 Mg2 N13 163.21(8) no
Mg1 O1 C13 123.76(14) no
Mg1 O1 C16 124.87(14) no
C13 O1 C16 108.69(18) no
Mg2 O2 C32 125.71(14) no
C29 O2 C32 107.74(19) no
Mg2 O2 C29 125.51(16) no
Mg1 N1 N2 123.14(15) no
Mg1 N1 C1 130.42(18) no
N2 N1 C1 105.9(2) no
C3 N2 B1 130.0(2) no
N1 N2 B1 120.75(19) no
N1 N2 C3 109.2(2) no
Mg1 N3 N4 121.71(15) no
Mg1 N3 C4 131.55(15) no
N4 N3 C4 105.72(17) no
N3 N4 C6 109.07(19) no
C6 N4 B1 129.8(2) no
N3 N4 B1 121.14(19) no
Mg1 N5 C7 140.26(16) no
Mg1 N5 N6 114.24(14) no
N6 N5 C7 105.49(18) no
N5 N6 B2 118.88(19) no
N5 N6 C9 109.65(19) no
C9 N6 B2 131.5(2) no
Mg1 N7 C10 138.57(15) no
N8 N7 C10 105.73(18) no
Mg1 N7 N8 115.58(14) no
N7 N8 B2 118.31(19) no
N7 N8 C12 109.57(18) no
C12 N8 B2 132.1(2) no
N10 N9 C17 105.63(17) no
Mg2 N9 N10 122.86(13) no
Mg2 N9 C17 129.98(15) no
C19 N10 B3 129.7(2) no
N9 N10 B3 120.82(18) no
N9 N10 C19 109.43(17) no
Mg2 N11 N12 122.12(13) no
Mg2 N11 C20 131.04(15) no
N12 N11 C20 105.69(17) no
N11 N12 C22 108.97(17) no
N11 N12 B3 120.84(19) no
C22 N12 B3 130.2(2) no
Mg2 N13 N14 113.87(14) no
N14 N13 C23 105.90(17) no
Mg2 N13 C23 140.23(15) no
N13 N14 C25 109.32(19) no
C25 N14 B4 132.5(2) no
N13 N14 B4 118.14(19) no
N16 N15 C26 106.24(19) no
Mg2 N15 C26 139.37(18) no
Mg2 N15 N16 113.85(12) no
C28 N16 B4 132.2(2) no
N15 N16 C28 109.09(19) no
N15 N16 B4 118.70(18) no
N1 C1 C2 110.9(3) no
C1 C2 C3 104.5(3) no
N2 C3 C2 109.5(3) no
N3 C4 C5 111.3(2) no
C4 C5 C6 104.4(2) no
N4 C6 C5 109.5(2) no
N5 C7 C8 111.1(2) no
C7 C8 C9 104.78(19) no
N6 C9 C8 109.0(2) no
N7 C10 C11 111.2(2) no
C10 C11 C12 104.1(2) no
N8 C12 C11 109.4(2) no
O1 C13 C14 107.2(3) no
C13 C14 C15 105.4(3) no
C14 C15 C16 105.3(3) no
O1 C16 C15 105.3(3) no
C2 C1 H1 125.00 no
N1 C1 H1 125.00 no
C3 C2 H2 128.00 no
C1 C2 H2 128.00 no
N2 C3 H3 125.00 no
C2 C3 H3 125.00 no
C5 C4 H4 124.00 no
N3 C4 H4 124.00 no
C6 C5 H5 128.00 no
C4 C5 H5 128.00 no
N4 C6 H6 125.00 no
C5 C6 H6 125.00 no
C8 C7 H7 124.00 no
N5 C7 H7 124.00 no
C7 C8 H8 128.00 no
C9 C8 H8 128.00 no
C8 C9 H9 126.00 no
N6 C9 H9 125.00 no
C11 C10 H10 124.00 no
N7 C10 H10 124.00 no
C10 C11 H11 128.00 no
C12 C11 H11 128.00 no
C11 C12 H12 125.00 no
N8 C12 H12 125.00 no
O1 C13 H13A 110.00 no
C14 C13 H13B 110.00 no
O1 C13 H13B 110.00 no
H13A C13 H13B 109.00 no
C14 C13 H13A 110.00 no
C13 C14 H14B 111.00 no
C13 C14 H14A 111.00 no
H14A C14 H14B 109.00 no
C15 C14 H14B 111.00 no
C15 C14 H14A 111.00 no
C16 C15 H15A 111.00 no
C16 C15 H15B 111.00 no
C14 C15 H15B 111.00 no
C14 C15 H15A 111.00 no
H15A C15 H15B 109.00 no
O1 C16 H16A 111.00 no
O1 C16 H16B 111.00 no
C15 C16 H16B 111.00 no
H16A C16 H16B 109.00 no
C15 C16 H16A 111.00 no
N9 C17 C18 111.34(19) no
C17 C18 C19 104.38(19) no
N10 C19 C18 109.21(19) no
N11 C20 C21 111.44(19) no
C20 C21 C22 104.33(19) no
N12 C22 C21 109.58(19) no
N13 C23 C24 111.0(2) no
C23 C24 C25 104.6(2) no
N14 C25 C24 109.2(2) no
N15 C26 C27 111.0(2) no
C26 C27 C28 104.3(2) no
N16 C28 C27 109.4(3) no
O2 C29 C30 106.9(2) no
C29 C30 C31 105.9(2) no
C30 C31 C32 104.8(3) no
O2 C32 C31 105.8(2) no
N9 C17 H17 124.00 no
C18 C17 H17 124.00 no
C19 C18 H18 128.00 no
C17 C18 H18 128.00 no
C18 C19 H19 125.00 no
N10 C19 H19 125.00 no
N11 C20 H20 124.00 no
C21 C20 H20 124.00 no
C22 C21 H21 128.00 no
C20 C21 H21 128.00 no
N12 C22 H22 125.00 no
C21 C22 H22 125.00 no
N13 C23 H23 124.00 no
C24 C23 H23 124.00 no
C25 C24 H24 128.00 no
C23 C24 H24 128.00 no
C24 C25 H25 125.00 no
N14 C25 H25 125.00 no
C27 C26 H26 125.00 no
N15 C26 H26 125.00 no
C28 C27 H27 128.00 no
C26 C27 H27 128.00 no
C27 C28 H28 125.00 no
N16 C28 H28 125.00 no
O2 C29 H29A 110.00 no
C30 C29 H29B 110.00 no
O2 C29 H29B 110.00 no
C30 C29 H29A 110.00 no
H29A C29 H29B 109.00 no
C31 C30 H30A 111.00 no
C29 C30 H30A 111.00 no
C31 C30 H30B 111.00 no
H30A C30 H30B 109.00 no
C29 C30 H30B 111.00 no
C30 C31 H31A 111.00 no
C32 C31 H31B 111.00 no
C32 C31 H31A 111.00 no
H31A C31 H31B 109.00 no
C30 C31 H31B 111.00 no
O2 C32 H32A 111.00 no
H32A C32 H32B 109.00 no
C31 C32 H32A 111.00 no
O2 C32 H32B 111.00 no
C31 C32 H32B 111.00 no
N2 B1 N4 108.9(2) no
N6 B2 N8 107.6(2) no
N2 B1 H111 110.00 no
N2 B1 H112 110.00 no
H111 B1 H112 109.00 no
N4 B1 H112 110.00 no
N4 B1 H111 110.00 no
N8 B2 H122 110.00 no
N8 B2 H121 110.00 no
N6 B2 H121 110.00 no
H122 B2 H121 109.00 no
N6 B2 H122 110.00 no
N10 B3 N12 107.9(2) no
N14 B4 N16 107.7(2) no
Mg2 B4 N16 72.82(13) no
Mg2 B4 N14 73.62(14) no
N10 B3 H131 110.00 no
N10 B3 H132 110.00 no
N12 B3 H131 110.00 no
N12 B3 H132 110.00 no
H131 B3 H132 108.00 no
Mg2 B4 H141 65.00 no
Mg2 B4 H142 174.00 no
N14 B4 H141 110.00 no
N14 B4 H142 110.00 no
N16 B4 H141 110.00 no
N16 B4 H142 110.00 no
H141 B4 H142 109.00 no

loop_
_geom_bond_atom_site_label_1
_geom_bond_atom_site_label_2
_geom_bond_distance
_geom_bond_publ_flag
Mg1 O1 2.0397(16) no
Mg1 N1 2.119(2) yes
Mg1 N3 2.150(2) yes
Mg1 N5 2.165(2) yes
Mg1 N7 2.126(2) yes
Mg1 H121 2.8100 no
O1 C13 1.439(3) no
O1 C16 1.445(3) no
N1 C1 1.340(3) no
N1 N2 1.367(2) no
N2 C3 1.330(3) no
B1 N2 1.546(3) yes
N3 C4 1.334(3) no
N3 N4 1.369(2) no
N4 C6 1.338(3) no
B1 N4 1.547(3) yes
B1 H111 1.1100 no
B1 H112 1.1100 no
N5 C7 1.340(3) no
N5 N6 1.361(2) no
N6 C9 1.339(3) no
B2 N6 1.549(3) yes
N7 C10 1.331(3) no
N7 N8 1.356(2) no
N8 C12 1.331(3) no
B2 N8 1.550(3) yes
B2 H122 1.1100 no
B2 H121 1.1100 no
C1 C2 1.374(3) no
C1 H1 0.9300 no
C2 C3 1.371(4) no
C2 H2 0.9300 no
C3 H3 0.9300 no
C4 C5 1.380(3) no
C4 H4 0.9300 no
C5 C6 1.365(3) no
C5 H5 0.9300 no
C6 H6 0.9300 no
C7 C8 1.376(3) no
C7 H7 0.9300 no
C8 C9 1.362(3) no
C8 H8 0.9300 no
C9 H9 0.9300 no
C10 C11 1.379(3) no
C10 H10 0.9300 no
C11 C12 1.363(3) no
C11 H11 0.9300 no
C12 H12 0.9300 no
C13 C14 1.472(4) no
C13 H13A 0.9700 no
C13 H13B 0.9700 no
C14 C15 1.454(5) no
C14 H14A 0.9700 no
C14 H14B 0.9700 no
C15 C16 1.486(4) no
C15 H15A 0.9700 no
C15 H15B 0.9700 no
C16 H16A 0.9700 no
C16 H16B 0.9700 no
Mg2 O2 2.0233(17) no
Mg2 N9 2.1199(19) yes
Mg2 N11 2.1434(19) yes
Mg2 N13 2.1642(19) yes
Mg2 N15 2.1462(19) yes
O2 C32 1.434(3) no
O2 C29 1.444(3) no
N9 C17 1.339(3) no
N9 N10 1.368(2) no
N10 C19 1.338(3) no
B3 N10 1.545(3) yes
N11 C20 1.338(3) no
N11 N12 1.368(2) no
N12 C22 1.338(3) no
B3 N12 1.554(3) yes
B3 H131 1.1100 no
B3 H132 1.1100 no
N13 C23 1.336(3) no
N13 N14 1.361(2) no
N14 C25 1.337(3) no
B4 N14 1.543(3) yes
N15 C26 1.333(3) no
N15 N16 1.356(2) no
N16 C28 1.335(3) no
B4 N16 1.543(3) yes
B4 H141 1.1100 no
B4 H142 1.1100 no
C17 C18 1.378(3) no
C17 H17 0.9300 no
C18 C19 1.373(3) no
C18 H18 0.9300 no
C19 H19 0.9300 no
C20 C21 1.373(3) no
C20 H20 0.9300 no
C21 C22 1.367(3) no
C21 H21 0.9300 no
C22 H22 0.9300 no
C23 C24 1.377(3) no
C23 H23 0.9300 no
C24 C25 1.365(3) no
C24 H24 0.9300 no
C25 H25 0.9300 no
C26 C27 1.376(3) no
C26 H26 0.9300 no
C27 C28 1.365(3) no
C27 H27 0.9300 no
C28 H28 0.9300 no
C29 C30 1.492(3) no
C29 H29A 0.9700 no
C29 H29B 0.9700 no
C30 C31 1.470(4) no
C30 H30A 0.9700 no
C30 H30B 0.9700 no
C31 C32 1.476(4) no
C31 H31A 0.9700 no
C31 H31B 0.9700 no
C32 H32A 0.9700 no
C32 H32B 0.9700 no

loop_
_geom_torsion_atom_site_label_1
_geom_torsion_atom_site_label_2
_geom_torsion_atom_site_label_3
_geom_torsion_atom_site_label_4
_geom_torsion
_geom_torsion_publ_flag
N1 Mg1 O1 C13 127.32(18) no
N1 Mg1 O1 C16 -32.0(2) no
N3 Mg1 O1 C13 36.91(19) no
N3 Mg1 O1 C16 -122.43(19) no
N5 Mg1 O1 C13 -142.94(18) no
N5 Mg1 O1 C16 57.72(19) no
N7 Mg1 O1 C13 -54.71(19) no
N7 Mg1 O1 C16 145.95(18) no
O1 Mg1 N1 N2 -70.60(16) no
O1 Mg1 N1 C1 118.76(19) no
N3 Mg1 N1 N2 28.61(16) no
N3 Mg1 N1 C1 -142.03(19) no
N5 Mg1 N1 N2 -166.54(16) no
N5 Mg1 N1 C1 22.82(19) no
N7 Mg1 N1 N2 114.0(2) no
N7 Mg1 N1 C1 -56.7(3) no
O1 Mg1 N3 N4 77.48(16) no
O1 Mg1 N3 C4 -115.8(2) no
N1 Mg1 N3 N4 -26.92(16) no
N1 Mg1 N3 C4 139.8(2) no
N7 Mg1 N3 N4 178.88(16) no
N7 Mg1 N3 C4 -14.4(2) no
O1 Mg1 N5 N6 148.51(15) no
O1 Mg1 N5 C7 -32.8(3) no
N1 Mg1 N5 N6 -107.08(15) no
N1 Mg1 N5 C7 71.6(2) no
N7 Mg1 N5 N6 47.46(15) no
N7 Mg1 N5 C7 -133.9(2) no
O1 Mg1 N7 N8 -139.90(14) no
O1 Mg1 N7 C10 35.6(2) no
N1 Mg1 N7 N8 35.6(3) no
N1 Mg1 N7 C10 -148.9(2) no
N3 Mg1 N7 N8 120.56(14) no
N3 Mg1 N7 C10 -64.0(2) no
N5 Mg1 N7 N8 -44.16(14) no
N5 Mg1 N7 C10 131.3(2) no
B4 Mg2 O2 C29 -98.2(2) no
B4 Mg2 O2 C32 95.0(2) no
O2 Mg2 N9 N10 -69.28(17) no
O2 Mg2 N9 C17 126.97(18) no
N11 Mg2 N9 N10 28.97(16) no
N11 Mg2 N9 C17 -134.78(19) no
N13 Mg2 N9 N10 -167.38(16) no
N13 Mg2 N9 C17 28.87(19) no
N15 Mg2 N9 N10 111.5(2) no
N15 Mg2 N9 C17 -52.3(3) no
B4 Mg2 N9 N10 139.82(16) no
B4 Mg2 N9 C17 -23.9(2) no
O2 Mg2 N11 N12 77.76(16) no
O2 Mg2 N11 C20 -116.37(19) no
N9 Mg2 N11 N12 -28.55(16) no
N9 Mg2 N11 C20 137.31(19) no
N15 Mg2 N11 N12 177.23(16) no
N15 Mg2 N11 C20 -16.90(19) no
B4 Mg2 N11 N12 -131.75(15) no
B4 Mg2 N11 C20 34.1(2) no
O2 Mg2 N13 N14 147.13(14) no
O2 Mg2 N13 C23 -34.1(2) no
N9 Mg2 N13 N14 -106.41(14) no
N9 Mg2 N13 C23 72.4(2) no
N15 Mg2 N13 N14 47.87(14) no
N15 Mg2 N13 C23 -133.3(2) no
B4 Mg2 N13 N14 0.96(13) no
B4 Mg2 N13 C23 179.8(3) no
O2 Mg2 N15 N16 -142.09(15) no
O2 Mg2 N15 C26 27.8(3) no
N9 Mg2 N15 N16 37.2(3) no
N9 Mg2 N15 C26 -152.9(3) no
N11 Mg2 N15 N16 119.37(16) no
N11 Mg2 N15 C26 -70.7(3) no
N13 Mg2 N15 N16 -44.25(16) no
N13 Mg2 N15 C26 125.7(3) no
B4 Mg2 N15 N16 2.57(14) no
B4 Mg2 N15 C26 172.5(3) no
O2 Mg2 B4 N14 -57.36(18) no
O2 Mg2 B4 N16 57.58(18) no
N9 Mg2 B4 N14 77.72(14) no
N9 Mg2 B4 N16 -167.34(13) no
N11 Mg2 B4 N14 170.15(12) no
N11 Mg2 B4 N16 -74.91(15) no
N13 Mg2 B4 N14 -0.80(11) no
N13 Mg2 B4 N16 114.14(16) no
N15 Mg2 B4 N14 -117.11(16) no
N15 Mg2 B4 N16 -2.17(12) no
N9 Mg2 O2 C29 127.62(19) no
N9 Mg2 O2 C32 -39.2(2) no
N11 Mg2 O2 C29 37.63(19) no
N11 Mg2 O2 C32 -129.21(19) no
N13 Mg2 O2 C29 -141.42(19) no
N13 Mg2 O2 C32 51.7(2) no
N15 Mg2 O2 C29 -52.71(19) no
N15 Mg2 O2 C32 140.45(19) no
C16 O1 C13 C14 -2.6(3) no
Mg1 O1 C16 C15 147.2(2) no
C13 O1 C16 C15 -14.8(3) no
Mg1 O1 C13 C14 -164.8(2) no
Mg2 O2 C29 C30 -156.45(18) no
C32 O2 C29 C30 12.4(3) no
C29 O2 C32 C31 -26.5(3) no
Mg2 O2 C32 C31 142.24(18) no
Mg1 N1 N2 B1 9.1(3) no
C1 N1 N2 C3 -0.6(2) no
Mg1 N1 N2 C3 -173.18(15) no
C1 N1 N2 B1 -178.3(2) no
Mg1 N1 C1 C2 172.13(16) no
N2 N1 C1 C2 0.3(2) no
B1 N2 C3 C2 178.2(2) no
N1 N2 B1 N4 -58.5(3) no
C3 N2 B1 N4 124.3(3) no
N1 N2 C3 C2 0.7(3) no
N4 N3 C4 C5 0.2(3) no
Mg1 N3 N4 B1 -12.2(3) no
C4 N3 N4 C6 -0.1(3) no
Mg1 N3 N4 C6 169.57(16) no
Mg1 N3 C4 C5 -168.08(17) no
C4 N3 N4 B1 178.2(2) no
N3 N4 B1 N2 60.2(3) no
B1 N4 C6 C5 -178.1(2) no
N3 N4 C6 C5 0.0(3) no
C6 N4 B1 N2 -121.9(3) no
Mg1 N5 C7 C8 -178.34(18) no
N6 N5 C7 C8 0.4(2) no
C7 N5 N6 B2 178.9(2) no
Mg1 N5 N6 C9 178.86(14) no
Mg1 N5 N6 B2 -2.0(2) no
C7 N5 N6 C9 -0.3(2) no
N5 N6 C9 C8 0.0(3) no
B2 N6 C9 C8 -179.0(2) no
N5 N6 B2 N8 -62.7(3) no
C9 N6 B2 N8 116.2(3) no
C10 N7 N8 C12 0.0(2) no
C10 N7 N8 B2 178.9(2) no
Mg1 N7 N8 B2 -4.2(2) no
Mg1 N7 N8 C12 176.87(15) no
Mg1 N7 C10 C11 -175.61(18) no
N8 N7 C10 C11 0.1(3) no
N7 N8 C12 C11 -0.1(3) no
N7 N8 B2 N6 67.3(3) no
C12 N8 B2 N6 -114.0(3) no
B2 N8 C12 C11 -178.9(2) no
C17 N9 N10 C19 -0.5(2) no
Mg2 N9 N10 C19 -167.65(14) no
Mg2 N9 N10 B3 10.3(3) no
N10 N9 C17 C18 1.1(2) no
C17 N9 N10 B3 177.4(2) no
Mg2 N9 C17 C18 166.93(15) no
B3 N10 C19 C18 -177.9(2) no
N9 N10 B3 N12 -60.0(3) no
C19 N10 B3 N12 117.4(2) no
N9 N10 C19 C18 -0.2(2) no
Mg2 N11 N12 C22 168.73(15) no
N12 N11 C20 C21 0.3(2) no
C20 N11 N12 C22 -0.2(2) no
C20 N11 N12 B3 -179.74(19) no
Mg2 N11 N12 B3 -10.8(3) no
Mg2 N11 C20 C21 -167.32(16) no
N11 N12 C22 C21 0.1(3) no
B3 N12 C22 C21 179.6(2) no
N11 N12 B3 N10 60.2(3) no
C22 N12 B3 N10 -119.2(3) no
C23 N13 N14 B4 179.1(2) no
Mg2 N13 N14 C25 179.41(15) no
Mg2 N13 C23 C24 -178.72(18) no
N14 N13 C23 C24 0.2(2) no
Mg2 N13 N14 B4 -1.7(2) no
C23 N13 N14 C25 0.2(2) no
N13 N14 C25 C24 -0.5(3) no
N13 N14 B4 Mg2 1.18(16) no
N13 N14 B4 N16 -64.2(3) no
B4 N14 C25 C24 -179.1(2) no
C25 N14 B4 N16 114.3(3) no
C25 N14 B4 Mg2 179.7(3) no
Mg2 N15 N16 B4 -4.7(3) no
Mg2 N15 N16 C28 173.15(18) no
N16 N15 C26 C27 -0.3(3) no
C26 N15 N16 C28 0.0(3) no
C26 N15 N16 B4 -177.9(2) no
Mg2 N15 C26 C27 -170.7(2) no
B4 N16 C28 C27 177.8(3) no
N15 N16 B4 Mg2 3.18(18) no
N15 N16 B4 N14 69.1(3) no
N15 N16 C28 C27 0.3(3) no
C28 N16 B4 Mg2 -174.1(3) no
C28 N16 B4 N14 -108.2(3) no
N1 C1 C2 C3 0.1(3) no
C1 C2 C3 N2 -0.5(3) no
N3 C4 C5 C6 -0.2(3) no
C4 C5 C6 N4 0.1(3) no
N5 C7 C8 C9 -0.4(3) no
C7 C8 C9 N6 0.2(3) no
N7 C10 C11 C12 -0.2(3) no
C10 C11 C12 N8 0.2(3) no
O1 C13 C14 C15 19.3(4) no
C13 C14 C15 C16 -28.2(4) no
C14 C15 C16 O1 26.7(3) no
N9 C17 C18 C19 -1.2(2) no
C17 C18 C19 N10 0.8(2) no
N11 C20 C21 C22 -0.2(3) no
C20 C21 C22 N12 0.1(3) no
N13 C23 C24 C25 -0.4(3) no
C23 C24 C25 N14 0.6(3) no
N15 C26 C27 C28 0.5(4) no
C26 C27 C28 N16 -0.5(3) no
O2 C29 C30 C31 6.6(3) no
C29 C30 C31 C32 -22.4(3) no
C30 C31 C32 O2 30.2(3) no
